data_7234611
loop_
_publ_author_name
'Chahal, Manoj'
'Raje, Sakthi'
'Kotana, Gopichand'
'Angamuthu, Raja'

_publ_section_title
;
 Binding Enabled Catalytic Activation of SO2 by Copper Koneramine
 Complexes at Ambient Conditions
;
_journal_name_full 'Green Chemistry'
_journal_paper_doi 10.1039/C9GC02647A
_journal_year 2019
_chemical_formula_moiety 'C24 H33 Cl2 Cu N9 O, C4 H6 N2'
_chemical_formula_sum 'C26 H36 Cl2 Cu N10 O'
_chemical_formula_weight 639.09
_space_group_crystal_system monoclinic
_space_group_IT_number 15
_space_group_name_Hall '-C 2yc'
_space_group_name_H-M_alt 'C 1 2/c 1'
_symmetry_space_group_name_Hall '-C 2yc'
_symmetry_space_group_name_H-M 'C 1 2/c 1'
_atom_sites_solution_hydrogens geom
_audit_creation_method SHELXL-2014/7
_audit_update_record
;
2019-02-06 deposited with the CCDC.    2019-10-11 downloaded from the CCDC.
;
_cell_angle_alpha 90
_cell_angle_beta 107.956(4)
_cell_angle_gamma 90
_cell_formula_units_Z 8
_cell_length_a 27.313(8)
_cell_length_b 9.409(3)
_cell_length_c 24.649(7)
_cell_measurement_reflns_used 2410
_cell_measurement_temperature 123(2)
_cell_measurement_theta_max 23.959
_cell_measurement_theta_min 2.302
_cell_volume 6026(3)
_computing_cell_refinement 'Bruker Apex 2'
_computing_data_collection 'Bruker Apex 2'
_computing_data_reduction 'Bruker Saint'
_computing_molecular_graphics 'SHELXTL (Sheldrick, 2008)'
_computing_publication_material 'SHELXTL (Sheldrick, 2008)'
_computing_structure_refinement 'SHELXL-2014/7 (Sheldrick, 2014)'
_computing_structure_solution 'Shelxt (Sheldrick, 2015)'
_diffrn_ambient_temperature 123(2)
_diffrn_measured_fraction_theta_full 0.995
_diffrn_measured_fraction_theta_max 0.940
_diffrn_measurement_device_type 'Bruker Apex 2'
_diffrn_measurement_method '\w scans'
_diffrn_radiation_type MoK\a
_diffrn_radiation_wavelength 0.71073
_diffrn_reflns_av_R_equivalents 0.0605
_diffrn_reflns_av_unetI/netI 0.0855
_diffrn_reflns_Laue_measured_fraction_full 0.995
_diffrn_reflns_Laue_measured_fraction_max 0.940
_diffrn_reflns_limit_h_max 27
_diffrn_reflns_limit_h_min -36
_diffrn_reflns_limit_k_max 11
_diffrn_reflns_limit_k_min -12
_diffrn_reflns_limit_l_max 32
_diffrn_reflns_limit_l_min -29
_diffrn_reflns_number 18469
_diffrn_reflns_point_group_measured_fraction_full 0.995
_diffrn_reflns_point_group_measured_fraction_max 0.940
_diffrn_reflns_theta_full 25.500
_diffrn_reflns_theta_max 28.431
_diffrn_reflns_theta_min 1.567
_exptl_absorpt_coefficient_mu 0.941
_exptl_absorpt_correction_T_max 0.856
_exptl_absorpt_correction_T_min 0.768
_exptl_absorpt_correction_type multi-scan
_exptl_absorpt_process_details 'Sadabs (Sheldrick, 1996)'
_exptl_crystal_colour green-brown
_exptl_crystal_density_diffrn 1.409
_exptl_crystal_description prism
_exptl_crystal_F_000 2664
_exptl_crystal_size_max 0.25
_exptl_crystal_size_mid 0.17
_exptl_crystal_size_min 0.11
_refine_diff_density_max 0.917
_refine_diff_density_min -0.853
_refine_diff_density_rms 0.124
_refine_ls_extinction_method none
_refine_ls_goodness_of_fit_ref 1.060
_refine_ls_hydrogen_treatment constr
_refine_ls_matrix_type full
_refine_ls_number_parameters 393
_refine_ls_number_reflns 7153
_refine_ls_number_restraints 51
_refine_ls_restrained_S_all 1.067
_refine_ls_R_factor_all 0.1146
_refine_ls_R_factor_gt 0.0595
_refine_ls_shift/su_max 0.001
_refine_ls_shift/su_mean 0.000
_refine_ls_structure_factor_coef Fsqd
_refine_ls_weighting_details 'w=1/[\s^2^(Fo^2^)+(0.0779P)^2^+16.3088P] where P=(Fo^2^+2Fc^2^)/3'
_refine_ls_weighting_scheme calc
_refine_ls_wR_factor_gt 0.1358
_refine_ls_wR_factor_ref 0.1876
_reflns_Friedel_coverage 0.000
_reflns_number_gt 4230
_reflns_number_total 7153
_reflns_threshold_expression 'I > 2\s(I)'
_cod_data_source_file c9gc02647a2.cif
_cod_data_source_block 1-[Cu(L-OMe)Cl2]
_cod_database_code 7234611
_shelx_shelxl_version_number 2014/7
_shelx_space_group_comment
;
The symmetry employed for this shelxl refinement is uniquely defined
by the following loop, which should always be used as a source of
symmetry information in preference to the above space-group names.
They are only intended as comments.
;

loop_
_space_group_symop_operation_xyz
'x, y, z'
'-x, y, -z+1/2'
'x+1/2, y+1/2, z'
'-x+1/2, y+1/2, -z+1/2'
'-x, -y, -z'
'x, -y, z-1/2'
'-x+1/2, -y+1/2, -z'
'x+1/2, -y+1/2, z-1/2'

loop_
_atom_site_label
_atom_site_type_symbol
_atom_site_fract_x
_atom_site_fract_y
_atom_site_fract_z
_atom_site_U_iso_or_equiv
_atom_site_adp_type
_atom_site_occupancy
_atom_site_site_symmetry_order
_atom_site_calc_flag
_atom_site_refinement_flags_posn
_atom_site_refinement_flags_adp
_atom_site_refinement_flags_occupancy
_atom_site_disorder_assembly
_atom_site_disorder_group
Cu Cu 0.71475(2) 0.44766(6) 0.62795(2) 0.02093(17) Uani 1 1 d . . . . .
Cl2 Cl 0.77726(5) 0.55442(12) 0.58591(5) 0.0287(3) Uani 1 1 d . . . . .
Cl1 Cl 0.74062(5) 0.44232(13) 0.72355(4) 0.0335(3) Uani 1 1 d . . . . .
O1 O 0.64220(11) 0.2434(3) 0.47390(11) 0.0254(7) Uani 1 1 d . . . . .
N1 N 0.67801(14) 0.6355(4) 0.61950(14) 0.0232(8) Uani 1 1 d . . . . .
N2 N 0.65614(14) 0.4076(4) 0.55225(14) 0.0221(8) Uani 1 1 d . . . . .
N3 N 0.73100(14) 0.2437(4) 0.61573(14) 0.0222(8) Uani 1 1 d . . . . .
N4 N 0.58655(14) 0.5218(4) 0.48701(14) 0.0229(8) Uani 1 1 d . . . . .
N5 N 0.52653(15) 0.5027(4) 0.39710(14) 0.0235(8) Uani 1 1 d . . . . .
N6 N 0.54447(15) 0.6263(4) 0.31960(15) 0.0278(9) Uani 1 1 d . . . . .
N7 N 0.60309(15) 0.6456(4) 0.41451(14) 0.0251(8) Uani 1 1 d . . . . .
N8 N 0.47138(16) 0.4952(4) 0.30378(16) 0.0312(9) Uani 1 1 d . . . . .
H8A H 0.4606 0.5387 0.2706 0.037 Uiso 1 1 calc R U . . .
C1 C 0.68639(18) 0.7380(5) 0.65968(18) 0.0257(10) Uani 1 1 d . . . . .
H1A H 0.7116 0.7227 0.6956 0.031 Uiso 1 1 calc R U . . .
C2 C 0.65947(19) 0.8635(5) 0.65018(19) 0.0289(10) Uani 1 1 d . . . . .
H2A H 0.6666 0.9349 0.6788 0.035 Uiso 1 1 calc R U . . .
C3 C 0.6219(2) 0.8847(5) 0.5985(2) 0.0356(12) Uani 1 1 d . . . . .
H3A H 0.6024 0.9700 0.5914 0.043 Uiso 1 1 calc R U . . .
C4 C 0.61327(19) 0.7801(5) 0.55723(18) 0.0314(11) Uani 1 1 d . . . . .
H4A H 0.5874 0.7923 0.5215 0.038 Uiso 1 1 calc R U . . .
C5 C 0.64253(17) 0.6577(5) 0.56836(16) 0.0225(9) Uani 1 1 d . . . . .
C6 C 0.63901(17) 0.5441(4) 0.52356(17) 0.0224(9) Uani 1 1 d . . . . .
H6A H 0.6614 0.5706 0.4998 0.027 Uiso 1 1 calc R U . . .
C7 C 0.67880(16) 0.3089(4) 0.51968(17) 0.0209(9) Uani 1 1 d . . . . .
H7A H 0.7032 0.3634 0.5046 0.025 Uiso 1 1 calc R U . . .
C8 C 0.70920(17) 0.1979(5) 0.56168(17) 0.0221(9) Uani 1 1 d . . . . .
C9 C 0.71698(18) 0.0613(5) 0.54486(18) 0.0247(10) Uani 1 1 d . . . . .
H9A H 0.7010 0.0315 0.5067 0.030 Uiso 1 1 calc R U . . .
C10 C 0.74844(19) -0.0318(5) 0.58455(19) 0.0295(11) Uani 1 1 d . . . . .
H10A H 0.7550 -0.1251 0.5737 0.035 Uiso 1 1 calc R U . . .
C11 C 0.77017(19) 0.0154(5) 0.64068(19) 0.0294(11) Uani 1 1 d . . . . .
H11A H 0.7917 -0.0454 0.6689 0.035 Uiso 1 1 calc R U . . .
C12 C 0.75965(17) 0.1527(5) 0.65433(18) 0.0256(10) Uani 1 1 d . . . . .
H12A H 0.7734 0.1835 0.6927 0.031 Uiso 1 1 calc R U . . .
C13 C 0.60798(16) 0.3491(5) 0.56052(16) 0.0224(9) Uani 1 1 d . . . . .
H13A H 0.6040 0.3836 0.5969 0.027 Uiso 1 1 calc R U . . .
H13B H 0.6089 0.2440 0.5612 0.027 Uiso 1 1 calc R U . . .
C14 C 0.56297(18) 0.4030(5) 0.50912(18) 0.0262(10) Uani 1 1 d . . . . .
H14A H 0.5508 0.3277 0.4800 0.031 Uiso 1 1 calc R U . . .
H14B H 0.5337 0.4362 0.5215 0.031 Uiso 1 1 calc R U . . .
C15 C 0.57172(16) 0.5576(4) 0.43004(17) 0.0202(9) Uani 1 1 d . . . . .
C16 C 0.51556(17) 0.5429(4) 0.34171(17) 0.0221(9) Uani 1 1 d . . . . .
C17 C 0.58740(17) 0.6765(5) 0.35747(17) 0.0238(10) Uani 1 1 d . . . . .
C19 C 0.44009(19) 0.3777(5) 0.31320(19) 0.0313(11) Uani 1 1 d . . . . .
H19A H 0.4277 0.4012 0.3463 0.038 Uiso 1 1 calc R U . . .
C20 C 0.4711(2) 0.2406(5) 0.3260(2) 0.0361(12) Uani 1 1 d . . . . .
H20A H 0.5015 0.2546 0.3593 0.054 Uiso 1 1 calc R U . . .
H20B H 0.4821 0.2144 0.2930 0.054 Uiso 1 1 calc R U . . .
H20C H 0.4498 0.1645 0.3339 0.054 Uiso 1 1 calc R U . . .
C21 C 0.3941(2) 0.3653(6) 0.2599(2) 0.0437(14) Uani 1 1 d . . . . .
H21A H 0.3736 0.4525 0.2549 0.066 Uiso 1 1 calc R U . . .
H21B H 0.3729 0.2841 0.2637 0.066 Uiso 1 1 calc R U . . .
H21C H 0.4061 0.3510 0.2267 0.066 Uiso 1 1 calc R U . . .
N9 N 0.6154(7) 0.7732(16) 0.3400(7) 0.0237(18) Uani 0.542(8) 1 d D U P A 1
H9B H 0.6433 0.8051 0.3659 0.028 Uiso 0.542(8) 1 calc R U P A 1
C23 C 0.6043(7) 0.8314(15) 0.2820(8) 0.035(2) Uani 0.542(8) 1 d D U P A 1
H23A H 0.5687 0.8031 0.2590 0.042 Uiso 0.542(8) 1 calc R U P A 1
C24 C 0.6423(5) 0.7801(13) 0.2513(6) 0.046(3) Uani 0.542(8) 1 d D U P A 1
H24A H 0.6433 0.6760 0.2515 0.070 Uiso 0.542(8) 1 calc R U P A 1
H24B H 0.6767 0.8173 0.2710 0.070 Uiso 0.542(8) 1 calc R U P A 1
H24C H 0.6311 0.8143 0.2118 0.070 Uiso 0.542(8) 1 calc R U P A 1
C25 C 0.6071(5) 0.9957(11) 0.2869(4) 0.052(2) Uani 0.542(8) 1 d D U P A 1
H25A H 0.5822 1.0292 0.3054 0.078 Uiso 0.542(8) 1 calc R U P A 1
H25B H 0.5990 1.0375 0.2487 0.078 Uiso 0.542(8) 1 calc R U P A 1
H25C H 0.6418 1.0243 0.3097 0.078 Uiso 0.542(8) 1 calc R U P A 1
N9A N 0.6205(9) 0.7529(19) 0.3368(8) 0.0237(18) Uani 0.458(8) 1 d D . P A 2
H9AA H 0.6523 0.7703 0.3580 0.028 Uiso 0.458(8) 1 calc R U P A 2
C23A C 0.6006(8) 0.805(2) 0.2775(9) 0.035(2) Uani 0.458(8) 1 d D . P A 2
H23B H 0.5835 0.7233 0.2528 0.042 Uiso 0.458(8) 1 calc R U P A 2
C24A C 0.6477(6) 0.8491(16) 0.2600(7) 0.046(3) Uani 0.458(8) 1 d D . P A 2
H24D H 0.6744 0.7759 0.2721 0.070 Uiso 0.458(8) 1 calc R U P A 2
H24E H 0.6611 0.9396 0.2783 0.070 Uiso 0.458(8) 1 calc R U P A 2
H24F H 0.6377 0.8600 0.2185 0.070 Uiso 0.458(8) 1 calc R U P A 2
C25A C 0.5608(6) 0.9264(13) 0.2695(5) 0.052(2) Uani 0.458(8) 1 d D . P A 2
H25D H 0.5316 0.8936 0.2813 0.078 Uiso 0.458(8) 1 calc R U P A 2
H25E H 0.5488 0.9546 0.2293 0.078 Uiso 0.458(8) 1 calc R U P A 2
H25F H 0.5770 1.0080 0.2929 0.078 Uiso 0.458(8) 1 calc R U P A 2
C26 C 0.64519(19) 0.2785(5) 0.41811(18) 0.0308(11) Uani 1 1 d . . . . .
H26A H 0.6127 0.2532 0.3892 0.046 Uiso 1 1 calc R U . . .
H26B H 0.6735 0.2255 0.4110 0.046 Uiso 1 1 calc R U . . .
H26C H 0.6513 0.3807 0.4162 0.046 Uiso 1 1 calc R U . . .
N1S N 0.5189(3) 0.1347(9) 0.5691(4) 0.089(3) Uani 0.802(7) 1 d D U P B 1
C1S C 0.4821(4) 0.0755(10) 0.5679(4) 0.058(3) Uani 0.802(7) 1 d D U P B 1
C2S C 0.4374(3) 0.0129(7) 0.5740(3) 0.0429(18) Uani 0.802(7) 1 d D U P B 1
H2S1 H 0.4444 -0.0224 0.6131 0.064 Uiso 0.802(7) 1 calc R U P B 1
H2S2 H 0.4267 -0.0664 0.5472 0.064 Uiso 0.802(7) 1 calc R U P B 1
H2S3 H 0.4098 0.0839 0.5661 0.064 Uiso 0.802(7) 1 calc R U P B 1
N1SA N 0.5190(12) 0.028(3) 0.5053(15) 0.089(3) Uani 0.198(7) 1 d D . P B 2
C1SA C 0.4965(13) 0.012(3) 0.5400(11) 0.058(3) Uani 0.198(7) 1 d D . P B 2
C2SA C 0.4934(18) 0.093(4) 0.5888(13) 0.0429(18) Uani 0.198(7) 1 d D . P B 2
H2S4 H 0.4727 0.0409 0.6083 0.064 Uiso 0.198(7) 1 calc R U P B 2
H2S5 H 0.4774 0.1853 0.5760 0.064 Uiso 0.198(7) 1 calc R U P B 2
H2S6 H 0.5282 0.1079 0.6151 0.064 Uiso 0.198(7) 1 calc R U P B 2

loop_
_atom_site_aniso_label
_atom_site_aniso_U_11
_atom_site_aniso_U_22
_atom_site_aniso_U_33
_atom_site_aniso_U_23
_atom_site_aniso_U_13
_atom_site_aniso_U_12
Cu 0.0265(3) 0.0219(3) 0.0124(3) 0.0001(2) 0.0031(2) 0.0005(2)
Cl2 0.0367(6) 0.0284(6) 0.0242(5) -0.0063(5) 0.0142(5) -0.0073(5)
Cl1 0.0501(8) 0.0338(7) 0.0122(5) 0.0010(4) 0.0032(5) 0.0088(6)
O1 0.0267(17) 0.0339(18) 0.0132(13) -0.0033(13) 0.0027(12) -0.0047(14)
N1 0.029(2) 0.025(2) 0.0128(16) 0.0030(15) 0.0033(14) -0.0013(16)
N2 0.027(2) 0.0218(19) 0.0144(16) 0.0002(14) 0.0023(14) -0.0037(15)
N3 0.0241(19) 0.027(2) 0.0166(17) 0.0004(15) 0.0078(14) -0.0056(16)
N4 0.029(2) 0.024(2) 0.0115(16) 0.0001(14) 0.0002(14) -0.0020(16)
N5 0.031(2) 0.0228(19) 0.0098(15) 0.0011(14) -0.0036(14) 0.0002(16)
N6 0.035(2) 0.024(2) 0.0193(18) 0.0047(16) 0.0009(16) 0.0004(17)
N7 0.032(2) 0.023(2) 0.0154(17) 0.0038(15) 0.0010(15) 0.0010(16)
N8 0.037(2) 0.027(2) 0.0212(19) 0.0055(17) -0.0032(17) -0.0014(18)
C1 0.031(3) 0.028(2) 0.018(2) -0.0027(18) 0.0059(18) -0.006(2)
C2 0.037(3) 0.024(2) 0.028(2) -0.005(2) 0.014(2) -0.004(2)
C3 0.050(3) 0.024(3) 0.030(2) -0.001(2) 0.007(2) 0.002(2)
C4 0.043(3) 0.025(2) 0.019(2) 0.0028(19) -0.003(2) 0.004(2)
C5 0.028(2) 0.023(2) 0.0129(18) 0.0029(17) 0.0017(17) 0.0012(18)
C6 0.026(2) 0.024(2) 0.0119(19) 0.0016(17) -0.0019(16) -0.0018(19)
C7 0.023(2) 0.020(2) 0.019(2) -0.0037(17) 0.0061(17) -0.0070(17)
C8 0.025(2) 0.022(2) 0.019(2) -0.0025(17) 0.0058(17) -0.0046(18)
C9 0.035(3) 0.026(2) 0.0147(19) 0.0015(18) 0.0110(18) -0.004(2)
C10 0.042(3) 0.025(3) 0.023(2) -0.0025(19) 0.012(2) -0.002(2)
C11 0.035(3) 0.031(3) 0.023(2) 0.004(2) 0.010(2) 0.003(2)
C12 0.023(2) 0.030(3) 0.021(2) 0.0078(19) 0.0024(17) 0.0063(19)
C13 0.025(2) 0.028(2) 0.0108(18) 0.0041(17) 0.0000(16) -0.0009(18)
C14 0.028(2) 0.026(2) 0.022(2) 0.0066(19) 0.0034(18) 0.0005(19)
C15 0.026(2) 0.018(2) 0.0140(19) -0.0001(16) 0.0021(16) 0.0068(18)
C16 0.023(2) 0.019(2) 0.018(2) -0.0012(17) -0.0030(16) 0.0019(18)
C17 0.028(2) 0.023(2) 0.0146(19) 0.0021(17) -0.0022(17) 0.0008(18)
C19 0.033(3) 0.035(3) 0.024(2) 0.003(2) 0.005(2) -0.003(2)
C20 0.043(3) 0.029(3) 0.031(3) 0.000(2) 0.004(2) -0.002(2)
C21 0.033(3) 0.060(4) 0.028(3) 0.008(3) -0.005(2) -0.009(3)
N9 0.026(3) 0.025(3) 0.0168(19) 0.004(2) 0.0022(16) 0.001(2)
C23 0.041(4) 0.035(5) 0.023(3) 0.012(4) 0.001(3) -0.004(4)
C24 0.054(5) 0.038(7) 0.046(5) 0.018(6) 0.014(4) -0.008(6)
C25 0.078(6) 0.042(5) 0.034(4) 0.020(4) 0.012(4) 0.013(4)
N9A 0.026(3) 0.025(3) 0.0168(19) 0.004(2) 0.0022(16) 0.001(2)
C23A 0.041(4) 0.035(5) 0.023(3) 0.012(4) 0.001(3) -0.004(4)
C24A 0.054(5) 0.038(7) 0.046(5) 0.018(6) 0.014(4) -0.008(6)
C25A 0.078(6) 0.042(5) 0.034(4) 0.020(4) 0.012(4) 0.013(4)
C26 0.032(3) 0.041(3) 0.020(2) 0.001(2) 0.0077(19) 0.002(2)
N1S 0.064(4) 0.075(4) 0.122(5) 0.030(4) 0.018(4) -0.001(4)
C1S 0.043(5) 0.041(5) 0.068(6) 0.010(4) -0.013(4) 0.007(4)
C2S 0.059(5) 0.029(3) 0.039(4) 0.004(3) 0.012(3) 0.002(3)
N1SA 0.064(4) 0.075(4) 0.122(5) 0.030(4) 0.018(4) -0.001(4)
C1SA 0.043(5) 0.041(5) 0.068(6) 0.010(4) -0.013(4) 0.007(4)
C2SA 0.059(5) 0.029(3) 0.039(4) 0.004(3) 0.012(3) 0.002(3)

loop_
_atom_type_symbol
_atom_type_description
_atom_type_scat_dispersion_real
_atom_type_scat_dispersion_imag
_atom_type_scat_source
C C 0.0033 0.0016 'International Tables Vol C Tables 4.2.6.8 and 6.1.1.4'
H H 0.0000 0.0000 'International Tables Vol C Tables 4.2.6.8 and 6.1.1.4'
N N 0.0061 0.0033 'International Tables Vol C Tables 4.2.6.8 and 6.1.1.4'
O O 0.0106 0.0060 'International Tables Vol C Tables 4.2.6.8 and 6.1.1.4'
Cl Cl 0.1484 0.1585 'International Tables Vol C Tables 4.2.6.8 and 6.1.1.4'
Cu Cu 0.3201 1.2651 'International Tables Vol C Tables 4.2.6.8 and 6.1.1.4'

loop_
_geom_angle_atom_site_label_1
_geom_angle_atom_site_label_2
_geom_angle_atom_site_label_3
_geom_angle
_geom_angle_site_symmetry_1
_geom_angle_site_symmetry_3
N1 Cu N3 161.46(14) . .
N1 Cu N2 81.10(14) . .
N3 Cu N2 80.64(14) . .
N1 Cu Cl1 96.55(10) . .
N3 Cu Cl1 97.09(10) . .
N2 Cu Cl1 147.46(11) . .
N1 Cu Cl2 89.22(11) . .
N3 Cu Cl2 96.44(11) . .
N2 Cu Cl2 97.90(11) . .
Cl1 Cu Cl2 114.57(5) . .
C7 O1 C26 115.6(3) . .
C5 N1 C1 119.1(4) . .
C5 N1 Cu 115.1(3) . .
C1 N1 Cu 125.8(3) . .
C6 N2 C7 114.3(3) . .
C6 N2 C13 102.9(3) . .
C7 N2 C13 112.0(3) . .
C6 N2 Cu 108.4(2) . .
C7 N2 Cu 105.3(2) . .
C13 N2 Cu 114.1(2) . .
C12 N3 C8 118.7(4) . .
C12 N3 Cu 127.7(3) . .
C8 N3 Cu 113.7(3) . .
C15 N4 C6 121.3(4) . .
C15 N4 C14 122.5(3) . .
C6 N4 C14 109.9(3) . .
C15 N5 C16 112.0(4) . .
C17 N6 C16 114.9(4) . .
C15 N7 C17 113.7(4) . .
C16 N8 C19 125.6(4) . .
C16 N8 H8A 117.2 . .
C19 N8 H8A 117.2 . .
N1 C1 C2 121.9(4) . .
N1 C1 H1A 119.1 . .
C2 C1 H1A 119.1 . .
C1 C2 C3 119.2(4) . .
C1 C2 H2A 120.4 . .
C3 C2 H2A 120.4 . .
C2 C3 C4 119.0(5) . .
C2 C3 H3A 120.5 . .
C4 C3 H3A 120.5 . .
C5 C4 C3 119.4(4) . .
C5 C4 H4A 120.3 . .
C3 C4 H4A 120.3 . .
N1 C5 C4 121.3(4) . .
N1 C5 C6 115.9(4) . .
C4 C5 C6 122.7(4) . .
N4 C6 N2 106.1(3) . .
N4 C6 C5 112.4(4) . .
N2 C6 C5 109.0(3) . .
N4 C6 H6A 109.7 . .
N2 C6 H6A 109.7 . .
C5 C6 H6A 109.7 . .
O1 C7 N2 113.5(3) . .
O1 C7 C8 110.5(3) . .
N2 C7 C8 107.0(3) . .
O1 C7 H7A 108.6 . .
N2 C7 H7A 108.6 . .
C8 C7 H7A 108.6 . .
N3 C8 C9 122.0(4) . .
N3 C8 C7 115.6(4) . .
C9 C8 C7 122.3(4) . .
C8 C9 C10 119.4(4) . .
C8 C9 H9A 120.3 . .
C10 C9 H9A 120.3 . .
C9 C10 C11 118.4(4) . .
C9 C10 H10A 120.8 . .
C11 C10 H10A 120.8 . .
C12 C11 C10 118.6(4) . .
C12 C11 H11A 120.7 . .
C10 C11 H11A 120.7 . .
N3 C12 C11 122.9(4) . .
N3 C12 H12A 118.6 . .
C11 C12 H12A 118.6 . .
N2 C13 C14 106.1(3) . .
N2 C13 H13A 110.5 . .
C14 C13 H13A 110.5 . .
N2 C13 H13B 110.5 . .
C14 C13 H13B 110.5 . .
H13A C13 H13B 108.7 . .
N4 C14 C13 102.9(3) . .
N4 C14 H14A 111.2 . .
C13 C14 H14A 111.2 . .
N4 C14 H14B 111.2 . .
C13 C14 H14B 111.2 . .
H14A C14 H14B 109.1 . .
N7 C15 N5 127.9(4) . .
N7 C15 N4 115.6(4) . .
N5 C15 N4 116.4(4) . .
N6 C16 N8 115.1(4) . .
N6 C16 N5 126.6(4) . .
N8 C16 N5 118.3(4) . .
N6 C17 N9A 117.5(9) . .
N6 C17 N9 118.6(8) . .
N6 C17 N7 124.8(4) . .
N9A C17 N7 117.4(9) . .
N9 C17 N7 116.4(8) . .
N8 C19 C21 106.9(4) . .
N8 C19 C20 111.0(4) . .
C21 C19 C20 111.9(4) . .
N8 C19 H19A 109.0 . .
C21 C19 H19A 109.0 . .
C20 C19 H19A 109.0 . .
C19 C20 H20A 109.5 . .
C19 C20 H20B 109.5 . .
H20A C20 H20B 109.5 . .
C19 C20 H20C 109.5 . .
H20A C20 H20C 109.5 . .
H20B C20 H20C 109.5 . .
C19 C21 H21A 109.5 . .
C19 C21 H21B 109.5 . .
H21A C21 H21B 109.5 . .
C19 C21 H21C 109.5 . .
H21A C21 H21C 109.5 . .
H21B C21 H21C 109.5 . .
C17 N9 C23 126.5(15) . .
C17 N9 H9B 116.7 . .
C23 N9 H9B 116.7 . .
N9 C23 C24 113.1(11) . .
N9 C23 C25 107.6(12) . .
C24 C23 C25 109.2(12) . .
N9 C23 H23A 108.9 . .
C24 C23 H23A 108.9 . .
C25 C23 H23A 108.9 . .
C23 C24 H24A 109.5 . .
C23 C24 H24B 109.5 . .
H24A C24 H24B 109.5 . .
C23 C24 H24C 109.5 . .
H24A C24 H24C 109.5 . .
H24B C24 H24C 109.5 . .
C23 C25 H25A 109.5 . .
C23 C25 H25B 109.5 . .
H25A C25 H25B 109.5 . .
C23 C25 H25C 109.5 . .
H25A C25 H25C 109.5 . .
H25B C25 H25C 109.5 . .
C17 N9A C23A 117.3(17) . .
C17 N9A H9AA 121.3 . .
C23A N9A H9AA 121.3 . .
N9A C23A C24A 106.5(16) . .
N9A C23A C25A 113.5(13) . .
C24A C23A C25A 112.2(14) . .
N9A C23A H23B 108.1 . .
C24A C23A H23B 108.1 . .
C25A C23A H23B 108.1 . .
C23A C24A H24D 109.5 . .
C23A C24A H24E 109.5 . .
H24D C24A H24E 109.5 . .
C23A C24A H24F 109.5 . .
H24D C24A H24F 109.5 . .
H24E C24A H24F 109.5 . .
C23A C25A H25D 109.5 . .
C23A C25A H25E 109.5 . .
H25D C25A H25E 109.5 . .
C23A C25A H25F 109.5 . .
H25D C25A H25F 109.5 . .
H25E C25A H25F 109.5 . .
O1 C26 H26A 109.5 . .
O1 C26 H26B 109.5 . .
H26A C26 H26B 109.5 . .
O1 C26 H26C 109.5 . .
H26A C26 H26C 109.5 . .
H26B C26 H26C 109.5 . .
N1S C1S C2S 171.4(13) . .
C1S C2S H2S1 109.5 . .
C1S C2S H2S2 109.5 . .
H2S1 C2S H2S2 109.5 . .
C1S C2S H2S3 109.5 . .
H2S1 C2S H2S3 109.5 . .
H2S2 C2S H2S3 109.5 . .
N1SA N1SA C1SA 65(3) 5_656 5_656
N1SA N1SA C1SA 58(3) 5_656 .
C1SA N1SA C1SA 123(3) 5_656 .
N1SA C1SA N1SA 57(3) 5_656 .
N1SA C1SA C2SA 154(4) 5_656 .
N1SA C1SA C2SA 134(3) . .
C1SA C2SA H2S4 109.5 . .
C1SA C2SA H2S5 109.5 . .
H2S4 C2SA H2S5 109.5 . .
C1SA C2SA H2S6 109.5 . .
H2S4 C2SA H2S6 109.5 . .
H2S5 C2SA H2S6 109.5 . .

loop_
_geom_bond_atom_site_label_1
_geom_bond_atom_site_label_2
_geom_bond_distance
_geom_bond_site_symmetry_2
Cu N1 2.012(4) .
Cu N3 2.013(4) .
Cu N2 2.085(3) .
Cu Cl1 2.2422(13) .
Cu Cl2 2.4675(13) .
O1 C7 1.399(5) .
O1 C26 1.441(5) .
N1 C5 1.348(5) .
N1 C1 1.350(5) .
N2 C6 1.472(5) .
N2 C7 1.482(5) .
N2 C13 1.497(6) .
N3 C12 1.339(5) .
N3 C8 1.352(5) .
N4 C15 1.378(5) .
N4 C6 1.454(5) .
N4 C14 1.475(6) .
N5 C15 1.353(5) .
N5 C16 1.358(5) .
N6 C17 1.340(5) .
N6 C16 1.342(6) .
N7 C15 1.330(6) .
N7 C17 1.369(5) .
N8 C16 1.355(5) .
N8 C19 1.459(6) .
N8 H8A 0.8800 .
C1 C2 1.373(6) .
C1 H1A 0.9500 .
C2 C3 1.382(7) .
C2 H2A 0.9500 .
C3 C4 1.382(6) .
C3 H3A 0.9500 .
C4 C5 1.380(6) .
C4 H4A 0.9500 .
C5 C6 1.518(6) .
C6 H6A 1.0000 .
C7 C8 1.524(6) .
C7 H7A 1.0000 .
C8 C9 1.386(6) .
C9 C10 1.395(6) .
C9 H9A 0.9500 .
C10 C11 1.399(6) .
C10 H10A 0.9500 .
C11 C12 1.387(7) .
C11 H11A 0.9500 .
C12 H12A 0.9500 .
C13 C14 1.553(6) .
C13 H13A 0.9900 .
C13 H13B 0.9900 .
C14 H14A 0.9900 .
C14 H14B 0.9900 .
C17 N9A 1.37(2) .
C17 N9 1.342(17) .
C19 C21 1.517(6) .
C19 C20 1.523(7) .
C19 H19A 1.0000 .
C20 H20A 0.9800 .
C20 H20B 0.9800 .
C20 H20C 0.9800 .
C21 H21A 0.9800 .
C21 H21B 0.9800 .
C21 H21C 0.9800 .
N9 C23 1.474(10) .
N9 H9B 0.8800 .
C23 C24 1.536(13) .
C23 C25 1.551(16) .
C23 H23A 1.0000 .
C24 H24A 0.9800 .
C24 H24B 0.9800 .
C24 H24C 0.9800 .
C25 H25A 0.9800 .
C25 H25B 0.9800 .
C25 H25C 0.9800 .
N9A C23A 1.475(13) .
N9A H9AA 0.8800 .
C23A C24A 1.535(16) .
C23A C25A 1.550(15) .
C23A H23B 1.0000 .
C24A H24D 0.9800 .
C24A H24E 0.9800 .
C24A H24F 0.9800 .
C25A H25D 0.9800 .
C25A H25E 0.9800 .
C25A H25F 0.9800 .
C26 H26A 0.9800 .
C26 H26B 0.9800 .
C26 H26C 0.9800 .
N1S C1S 1.141(12) .
C1S C2S 1.407(13) .
C2S H2S1 0.9800 .
C2S H2S2 0.9800 .
C2S H2S3 0.9800 .
N1SA N1SA 1.12(6) 5_656
N1SA C1SA 1.13(4) 5_656
N1SA C1SA 1.21(2) .
C1SA N1SA 1.13(4) 5_656
C1SA C2SA 1.45(2) .
C2SA H2S4 0.9800 .
C2SA H2S5 0.9800 .
C2SA H2S6 0.9800 .

loop_
_geom_torsion_atom_site_label_1
_geom_torsion_atom_site_label_2
_geom_torsion_atom_site_label_3
_geom_torsion_atom_site_label_4
_geom_torsion
_geom_torsion_site_symmetry_1
_geom_torsion_site_symmetry_4
C5 N1 C1 C2 0.6(7) . .
Cu N1 C1 C2 179.9(3) . .
N1 C1 C2 C3 1.4(7) . .
C1 C2 C3 C4 -1.4(7) . .
C2 C3 C4 C5 -0.6(8) . .
C1 N1 C5 C4 -2.7(7) . .
Cu N1 C5 C4 177.9(4) . .
C1 N1 C5 C6 174.2(4) . .
Cu N1 C5 C6 -5.1(5) . .
C3 C4 C5 N1 2.7(7) . .
C3 C4 C5 C6 -174.0(5) . .
C15 N4 C6 N2 -128.3(4) . .
C14 N4 C6 N2 24.4(5) . .
C15 N4 C6 C5 112.6(4) . .
C14 N4 C6 C5 -94.7(4) . .
C7 N2 C6 N4 87.1(4) . .
C13 N2 C6 N4 -34.6(4) . .
Cu N2 C6 N4 -155.8(3) . .
C7 N2 C6 C5 -151.6(3) . .
C13 N2 C6 C5 86.8(4) . .
Cu N2 C6 C5 -34.5(4) . .
N1 C5 C6 N4 144.5(4) . .
C4 C5 C6 N4 -38.6(6) . .
N1 C5 C6 N2 27.1(5) . .
C4 C5 C6 N2 -156.0(4) . .
C26 O1 C7 N2 115.5(4) . .
C26 O1 C7 C8 -124.2(4) . .
C6 N2 C7 O1 -75.5(4) . .
C13 N2 C7 O1 41.0(4) . .
Cu N2 C7 O1 165.7(3) . .
C6 N2 C7 C8 162.3(3) . .
C13 N2 C7 C8 -81.2(4) . .
Cu N2 C7 C8 43.5(3) . .
C12 N3 C8 C9 -2.0(6) . .
Cu N3 C8 C9 178.5(3) . .
C12 N3 C8 C7 -177.8(4) . .
Cu N3 C8 C7 2.7(5) . .
O1 C7 C8 N3 -156.2(4) . .
N2 C7 C8 N3 -32.1(5) . .
O1 C7 C8 C9 28.0(6) . .
N2 C7 C8 C9 152.1(4) . .
N3 C8 C9 C10 -0.4(7) . .
C7 C8 C9 C10 175.1(4) . .
C8 C9 C10 C11 1.5(7) . .
C9 C10 C11 C12 -0.3(7) . .
C8 N3 C12 C11 3.4(7) . .
Cu N3 C12 C11 -177.2(3) . .
C10 C11 C12 N3 -2.3(7) . .
C6 N2 C13 C14 32.1(4) . .
C7 N2 C13 C14 -91.1(4) . .
Cu N2 C13 C14 149.3(3) . .
C15 N4 C14 C13 148.5(4) . .
C6 N4 C14 C13 -3.8(5) . .
N2 C13 C14 N4 -17.7(4) . .
C17 N7 C15 N5 -3.1(6) . .
C17 N7 C15 N4 179.0(4) . .
C16 N5 C15 N7 2.7(6) . .
C16 N5 C15 N4 -179.4(4) . .
C6 N4 C15 N7 -17.1(6) . .
C14 N4 C15 N7 -166.3(4) . .
C6 N4 C15 N5 164.8(4) . .
C14 N4 C15 N5 15.5(6) . .
C17 N6 C16 N8 178.2(4) . .
C17 N6 C16 N5 -2.2(7) . .
C19 N8 C16 N6 163.9(4) . .
C19 N8 C16 N5 -15.7(7) . .
C15 N5 C16 N6 0.2(6) . .
C15 N5 C16 N8 179.8(4) . .
C16 N6 C17 N9A 174.9(9) . .
C16 N6 C17 N9 -172.7(8) . .
C16 N6 C17 N7 1.7(7) . .
C15 N7 C17 N6 0.7(6) . .
C15 N7 C17 N9A -172.5(9) . .
C15 N7 C17 N9 175.1(8) . .
C16 N8 C19 C21 178.7(5) . .
C16 N8 C19 C20 -58.9(6) . .
N6 C17 N9 C23 -0.7(17) . .
N7 C17 N9 C23 -175.5(11) . .
C17 N9 C23 C24 -109.7(17) . .
C17 N9 C23 C25 129.6(15) . .
N6 C17 N9A C23A 15.2(18) . .
N7 C17 N9A C23A -171.0(11) . .
C17 N9A C23A C24A -165.0(15) . .
C17 N9A C23A C25A 71(2) . .
C1SA N1SA C1SA N1SA 0.006(11) 5_656 5_656
N1SA N1SA C1SA C2SA -149(5) 5_656 .
C1SA N1SA C1SA C2SA -149(5) 5_656 .
